data_4125290
loop_
_publ_author_name
'Planas, Oriol'
'Whiteoak, Christopher J.'
'Martin-Diaconescu, Vlad'
'Gamba, Ilaria'
'Luis, Josep M.'
'Parella, Teodor'
'Company, Anna'
'Ribas, Xavi'

_publ_section_title
;
 Isolation of Key Organometallic Aryl-Co(III) Intermediates in
 Cobalt-Catalyzed C(sp(2))-H Functionalizations and New Insights into
 Alkyne Annulation Reaction Mechanisms.
;
_journal_issue 43
_journal_name_full 'Journal of the American Chemical Society'
_journal_page_first 14388
_journal_page_last 14397
_journal_paper_doi 10.1021/jacs.6b08593
_journal_volume 138
_journal_year 2016
_chemical_formula_moiety 'C21 H26 Co N5, 2(Cl O4), C2 H3 N'
_chemical_formula_sum 'C23 H29 Cl2 Co N6 O8'
_chemical_formula_weight 647.35
_space_group_crystal_system monoclinic
_space_group_IT_number 14
_space_group_name_Hall '-P 2yn'
_space_group_name_H-M_alt 'P 1 21/n 1'
_symmetry_space_group_name_Hall '-P 2yn'
_symmetry_space_group_name_H-M 'P 1 21/n 1'
_atom_sites_solution_hydrogens geom
_audit_creation_method SHELXL-2014/7
_cell_angle_alpha 90
_cell_angle_beta 114.5150(10)
_cell_angle_gamma 90
_cell_formula_units_Z 4
_cell_length_a 11.9362(8)
_cell_length_b 20.3758(13)
_cell_length_c 12.2543(8)
_cell_measurement_reflns_used 7856
_cell_measurement_temperature 100(2)
_cell_measurement_theta_max 28.26
_cell_measurement_theta_min 2.24
_cell_volume 2711.7(3)
_computing_cell_refinement 'Bruker SMART'
_computing_data_collection 'Bruker SMART'
_computing_data_reduction 'Bruker SAINT'
_computing_molecular_graphics 'Bruker SHELXTL'
_computing_structure_refinement 'SHELXL-2014/7 (Sheldrick, 2014)'
_computing_structure_solution 'Bruker SHELXTL'
_diffrn_ambient_temperature 100(2)
_diffrn_measured_fraction_theta_full 0.998
_diffrn_measured_fraction_theta_max 0.990
_diffrn_measurement_device_type 'CCD area detector'
_diffrn_measurement_method 'phi and omega scans'
_diffrn_radiation_monochromator graphite
_diffrn_radiation_source 'sealed tube'
_diffrn_radiation_type MoK\a
_diffrn_radiation_wavelength 0.71073
_diffrn_reflns_av_R_equivalents 0.0383
_diffrn_reflns_av_unetI/netI 0.0257
_diffrn_reflns_Laue_measured_fraction_full 0.998
_diffrn_reflns_Laue_measured_fraction_max 0.990
_diffrn_reflns_limit_h_max 15
_diffrn_reflns_limit_h_min -15
_diffrn_reflns_limit_k_max 26
_diffrn_reflns_limit_k_min -26
_diffrn_reflns_limit_l_max 16
_diffrn_reflns_limit_l_min -15
_diffrn_reflns_number 42221
_diffrn_reflns_point_group_measured_fraction_full 0.998
_diffrn_reflns_point_group_measured_fraction_max 0.990
_diffrn_reflns_theta_full 25.242
_diffrn_reflns_theta_max 28.281
_diffrn_reflns_theta_min 1.999
_exptl_absorpt_coefficient_mu 0.889
_exptl_absorpt_correction_T_max 1.0
_exptl_absorpt_correction_T_min 0.846560
_exptl_absorpt_correction_type empirical
_exptl_absorpt_process_details 'SADABS v2.10 BRUKER 2001'
_exptl_crystal_colour orange
_exptl_crystal_density_diffrn 1.586
_exptl_crystal_description block
_exptl_crystal_F_000 1336
_exptl_crystal_size_max 0.20
_exptl_crystal_size_mid 0.20
_exptl_crystal_size_min 0.15
_refine_diff_density_max 0.820
_refine_diff_density_min -0.548
_refine_diff_density_rms 0.089
_refine_ls_extinction_method none
_refine_ls_goodness_of_fit_ref 1.091
_refine_ls_hydrogen_treatment constr
_refine_ls_matrix_type full
_refine_ls_number_parameters 364
_refine_ls_number_reflns 6672
_refine_ls_number_restraints 0
_refine_ls_restrained_S_all 1.091
_refine_ls_R_factor_all 0.0515
_refine_ls_R_factor_gt 0.0466
_refine_ls_shift/su_max 0.001
_refine_ls_shift/su_mean 0.000
_refine_ls_structure_factor_coef Fsqd
_refine_ls_weighting_details 'w=1/[\s^2^(Fo^2^)+(0.0529P)^2^+3.3254P] where P=(Fo^2^+2Fc^2^)/3'
_refine_ls_weighting_scheme calc
_refine_ls_wR_factor_gt 0.1129
_refine_ls_wR_factor_ref 0.1160
_reflns_Friedel_coverage 0.000
_reflns_number_gt 6045
_reflns_number_total 6672
_reflns_threshold_expression 'I > 2\s(I)'
_cod_data_source_file ja6b08593_si_005.cif
_cod_data_source_block opl5p61_ClO4
_cod_depositor_comments 'Adding full bibliography for 4125287--4125291.cif.'
_cod_database_code 4125290
_shelx_shelxl_version_number 2014/7
_shelx_space_group_comment
;
The symmetry employed for this shelxl refinement is uniquely defined
by the following loop, which should always be used as a source of
symmetry information in preference to the above space-group names.
They are only intended as comments.
;

loop_
_space_group_symop_operation_xyz
'x, y, z'
'-x+1/2, y+1/2, -z+1/2'
'-x, -y, -z'
'x-1/2, -y-1/2, z-1/2'

loop_
_atom_site_label
_atom_site_type_symbol
_atom_site_fract_x
_atom_site_fract_y
_atom_site_fract_z
_atom_site_U_iso_or_equiv
_atom_site_adp_type
_atom_site_occupancy
_atom_site_site_symmetry_order
_atom_site_calc_flag
_atom_site_refinement_flags_posn
_atom_site_refinement_flags_adp
Co1 Co 0.17518(2) 0.36961(2) 0.82642(2) 0.01477(9) Uani 1 1 d . .
N1 N 0.16014(16) 0.43940(9) 0.91675(16) 0.0177(3) Uani 1 1 d . .
C1 C 0.11593(19) 0.49748(10) 0.8617(2) 0.0189(4) Uani 1 1 d . .
N2 N 0.22213(17) 0.31694(9) 0.97960(17) 0.0212(4) Uani 1 1 d . .
C2 C 0.1015(2) 0.54991(11) 0.9274(2) 0.0244(5) Uani 1 1 d . .
H2A H 0.0703 0.5908 0.8897 0.029 Uiso 1 1 calc R U
N3 N 0.09115(17) 0.43058(9) 0.68509(16) 0.0172(3) Uani 1 1 d . .
C3 C 0.1335(2) 0.54143(12) 1.0483(2) 0.0278(5) Uani 1 1 d . .
H3A H 0.1239 0.5768 1.0942 0.033 Uiso 1 1 calc R U
N4 N 0.34650(17) 0.39801(9) 0.85915(17) 0.0197(4) Uani 1 1 d . .
C4 C 0.1798(2) 0.48169(13) 1.1038(2) 0.0271(5) Uani 1 1 d . .
H4A H 0.2024 0.4761 1.1872 0.032 Uiso 1 1 calc R U
N5 N 0.18936(18) 0.29678(9) 0.73265(18) 0.0224(4) Uani 1 1 d . .
C5 C 0.1924(2) 0.43040(11) 1.0351(2) 0.0212(4) Uani 1 1 d . .
C6 C 0.2479(3) 0.36482(12) 1.0805(2) 0.0299(5) Uani 1 1 d . .
H6A H 0.2139 0.3475 1.1360 0.036 Uiso 1 1 calc R U
H6B H 0.3380 0.3697 1.1259 0.036 Uiso 1 1 calc R U
C7 C 0.3341(3) 0.27493(15) 1.0109(3) 0.0372(6) Uani 1 1 d . .
H7A H 0.3199 0.2431 0.9464 0.056 Uiso 1 1 calc R U
H7B H 0.4048 0.3027 1.0208 0.056 Uiso 1 1 calc R U
H7C H 0.3511 0.2515 1.0859 0.056 Uiso 1 1 calc R U
C8 C 0.1149(2) 0.27343(12) 0.9672(2) 0.0258(5) Uani 1 1 d . .
H8A H 0.1266 0.2291 0.9404 0.031 Uiso 1 1 calc R U
H8B H 0.1104 0.2691 1.0457 0.031 Uiso 1 1 calc R U
C9 C -0.0023(2) 0.30284(10) 0.8774(2) 0.0200(4) Uani 1 1 d . .
C10 C -0.1222(2) 0.28741(11) 0.8600(2) 0.0242(5) Uani 1 1 d . .
H10A H -0.1367 0.2578 0.9127 0.029 Uiso 1 1 calc R U
C11 C -0.2208(2) 0.31577(11) 0.7648(2) 0.0232(5) Uani 1 1 d . .
H11A H -0.3026 0.3063 0.7543 0.028 Uiso 1 1 calc R U
C12 C -0.2011(2) 0.35788(11) 0.6847(2) 0.0213(4) Uani 1 1 d . .
H12A H -0.2687 0.3768 0.6196 0.026 Uiso 1 1 calc R U
C13 C -0.0809(2) 0.37179(10) 0.7015(2) 0.0183(4) Uani 1 1 d . .
C14 C 0.01490(18) 0.34525(10) 0.79845(18) 0.0150(4) Uani 1 1 d . .
C15 C -0.0407(2) 0.40854(12) 0.6178(2) 0.0241(5) Uani 1 1 d . .
H15A H -0.0945 0.4472 0.5848 0.029 Uiso 1 1 calc R U
H15B H -0.0476 0.3798 0.5501 0.029 Uiso 1 1 calc R U
C16 C 0.1498(2) 0.43274(12) 0.5992(2) 0.0245(5) Uani 1 1 d . .
H16A H 0.2356 0.4470 0.6412 0.037 Uiso 1 1 calc R U
H16B H 0.1473 0.3889 0.5653 0.037 Uiso 1 1 calc R U
H16C H 0.1051 0.4637 0.5346 0.037 Uiso 1 1 calc R U
C17 C 0.0946(3) 0.49924(11) 0.7330(2) 0.0280(5) Uani 1 1 d . .
H17A H 0.1613 0.5245 0.7244 0.034 Uiso 1 1 calc R U
H17B H 0.0156 0.5217 0.6857 0.034 Uiso 1 1 calc R U
C18 C 0.4441(2) 0.41313(11) 0.8769(2) 0.0213(4) Uani 1 1 d . .
C19 C 0.5693(2) 0.43181(13) 0.8990(2) 0.0292(5) Uani 1 1 d . .
H19A H 0.6110 0.3945 0.8815 0.044 Uiso 1 1 calc R U
H19B H 0.6139 0.4446 0.9832 0.044 Uiso 1 1 calc R U
H19C H 0.5672 0.4689 0.8472 0.044 Uiso 1 1 calc R U
C20 C 0.2047(2) 0.25405(11) 0.6813(2) 0.0261(5) Uani 1 1 d . .
C21 C 0.2245(3) 0.19875(13) 0.6161(3) 0.0372(6) Uani 1 1 d . .
H21A H 0.2389 0.1589 0.6649 0.056 Uiso 1 1 calc R U
H21B H 0.2963 0.2075 0.5990 0.056 Uiso 1 1 calc R U
H21C H 0.1516 0.1927 0.5406 0.056 Uiso 1 1 calc R U
Cl2 Cl 0.59403(5) 0.41185(3) 0.28799(5) 0.02823(14) Uani 1 1 d . .
O5 O 0.5439(3) 0.34908(15) 0.2720(4) 0.1202(18) Uani 1 1 d . .
O6 O 0.6002(4) 0.43488(16) 0.1824(3) 0.0927(13) Uani 1 1 d . .
O7 O 0.5179(4) 0.45555(18) 0.3147(3) 0.0972(13) Uani 1 1 d . .
O8 O 0.7141(3) 0.40643(17) 0.3783(3) 0.0873(11) Uani 1 1 d . .
Cl1 Cl 0.05249(6) 0.29627(3) 0.32575(6) 0.03125(15) Uani 1 1 d . .
O1 O 0.0490(3) 0.31092(13) 0.2106(2) 0.0547(6) Uani 1 1 d . .
O2 O 0.1771(2) 0.30440(11) 0.4164(2) 0.0440(5) Uani 1 1 d . .
O3 O 0.0153(2) 0.22966(11) 0.3280(2) 0.0495(6) Uani 1 1 d . .
O4 O -0.0294(2) 0.33957(12) 0.3504(2) 0.0472(5) Uani 1 1 d . .
C1S C 0.3348(3) 0.43897(16) 0.4539(3) 0.0392(6) Uani 1 1 d . .
N1S N 0.2516(3) 0.47053(17) 0.3965(3) 0.0561(8) Uani 1 1 d . .
C2S C 0.4368(3) 0.39781(18) 0.5291(3) 0.0472(8) Uani 1 1 d . .
H2S1 H 0.4674 0.3729 0.4786 0.071 Uiso 1 1 calc R U
H2S2 H 0.4089 0.3673 0.5745 0.071 Uiso 1 1 calc R U
H2S3 H 0.5031 0.4254 0.5849 0.071 Uiso 1 1 calc R U

loop_
_atom_site_aniso_label
_atom_site_aniso_U_11
_atom_site_aniso_U_22
_atom_site_aniso_U_33
_atom_site_aniso_U_23
_atom_site_aniso_U_13
_atom_site_aniso_U_12
Co1 0.01584(14) 0.01417(14) 0.01541(15) 0.00079(10) 0.00758(11) 0.00014(10)
N1 0.0148(8) 0.0207(8) 0.0179(9) -0.0016(7) 0.0071(7) -0.0019(7)
C1 0.0154(9) 0.0187(9) 0.0214(11) -0.0038(8) 0.0062(8) -0.0028(8)
N2 0.0214(9) 0.0207(9) 0.0228(9) 0.0063(7) 0.0103(7) 0.0018(7)
C2 0.0184(10) 0.0203(10) 0.0341(13) -0.0065(9) 0.0106(9) -0.0024(8)
N3 0.0206(8) 0.0167(8) 0.0154(8) 0.0004(6) 0.0087(7) -0.0016(7)
C3 0.0222(11) 0.0308(12) 0.0343(13) -0.0164(10) 0.0154(10) -0.0084(9)
N4 0.0191(9) 0.0195(8) 0.0205(9) 0.0029(7) 0.0083(7) 0.0024(7)
C4 0.0221(11) 0.0406(13) 0.0205(11) -0.0109(10) 0.0109(9) -0.0111(10)
N5 0.0231(9) 0.0202(9) 0.0255(10) -0.0006(7) 0.0116(8) -0.0014(7)
C5 0.0174(9) 0.0272(11) 0.0186(10) -0.0027(8) 0.0070(8) -0.0059(8)
C6 0.0344(13) 0.0308(12) 0.0172(11) 0.0024(9) 0.0033(9) -0.0054(10)
C7 0.0314(13) 0.0421(15) 0.0442(16) 0.0258(13) 0.0218(12) 0.0175(12)
C8 0.0269(11) 0.0247(11) 0.0241(12) 0.0080(9) 0.0090(9) -0.0021(9)
C9 0.0241(11) 0.0178(9) 0.0195(10) -0.0020(8) 0.0104(8) -0.0031(8)
C10 0.0303(12) 0.0217(10) 0.0259(12) -0.0025(9) 0.0170(10) -0.0079(9)
C11 0.0217(10) 0.0226(10) 0.0292(12) -0.0097(9) 0.0145(9) -0.0077(8)
C12 0.0191(10) 0.0198(10) 0.0243(11) -0.0065(8) 0.0082(9) -0.0018(8)
C13 0.0207(10) 0.0154(9) 0.0202(10) -0.0036(7) 0.0100(8) -0.0022(8)
C14 0.0154(9) 0.0143(8) 0.0173(10) -0.0037(7) 0.0088(7) -0.0022(7)
C15 0.0194(10) 0.0288(11) 0.0212(11) 0.0053(9) 0.0057(8) -0.0031(9)
C16 0.0257(11) 0.0323(12) 0.0193(11) 0.0051(9) 0.0131(9) 0.0014(9)
C17 0.0454(14) 0.0156(10) 0.0203(11) 0.0009(8) 0.0109(10) 0.0000(10)
C18 0.0210(10) 0.0213(10) 0.0213(11) 0.0041(8) 0.0085(8) 0.0020(8)
C19 0.0177(10) 0.0345(13) 0.0335(13) 0.0066(10) 0.0088(9) -0.0023(9)
C20 0.0298(12) 0.0216(11) 0.0265(12) 0.0026(9) 0.0115(10) 0.0003(9)
C21 0.0531(17) 0.0259(12) 0.0326(14) -0.0038(10) 0.0179(13) 0.0069(12)
Cl2 0.0260(3) 0.0286(3) 0.0249(3) 0.0041(2) 0.0054(2) -0.0039(2)
O5 0.0656(19) 0.0477(16) 0.161(4) 0.047(2) -0.039(2) -0.0301(15)
O6 0.169(3) 0.080(2) 0.0638(18) 0.0436(16) 0.083(2) 0.077(2)
O7 0.143(3) 0.104(3) 0.081(2) 0.0502(19) 0.083(2) 0.081(2)
O8 0.0403(14) 0.099(2) 0.080(2) 0.0177(18) -0.0180(14) -0.0123(15)
Cl1 0.0345(3) 0.0316(3) 0.0335(3) 0.0039(2) 0.0200(3) 0.0082(2)
O1 0.0745(17) 0.0609(15) 0.0459(13) 0.0186(11) 0.0420(13) 0.0250(13)
O2 0.0353(11) 0.0419(11) 0.0543(13) -0.0010(10) 0.0182(10) 0.0041(9)
O3 0.0506(13) 0.0387(11) 0.0588(15) 0.0035(10) 0.0222(11) -0.0043(10)
O4 0.0436(12) 0.0582(14) 0.0430(12) -0.0068(10) 0.0211(10) 0.0189(11)
C1S 0.0443(16) 0.0473(16) 0.0325(15) 0.0092(12) 0.0225(13) 0.0089(13)
N1S 0.0617(19) 0.073(2) 0.0432(16) 0.0150(15) 0.0311(15) 0.0214(16)
C2S 0.0406(16) 0.0552(19) 0.0464(18) 0.0104(15) 0.0185(14) 0.0119(15)

loop_
_atom_type_symbol
_atom_type_description
_atom_type_scat_dispersion_real
_atom_type_scat_dispersion_imag
_atom_type_scat_source
C C 0.0033 0.0016 'International Tables Vol C Tables 4.2.6.8 and 6.1.1.4'
H H 0.0000 0.0000 'International Tables Vol C Tables 4.2.6.8 and 6.1.1.4'
N N 0.0061 0.0033 'International Tables Vol C Tables 4.2.6.8 and 6.1.1.4'
O O 0.0106 0.0060 'International Tables Vol C Tables 4.2.6.8 and 6.1.1.4'
Cl Cl 0.1484 0.1585 'International Tables Vol C Tables 4.2.6.8 and 6.1.1.4'
Co Co 0.3494 0.9721 'International Tables Vol C Tables 4.2.6.8 and 6.1.1.4'

loop_
_geom_angle_atom_site_label_1
_geom_angle_atom_site_label_2
_geom_angle_atom_site_label_3
_geom_angle
N1 Co1 C14 88.16(8)
N1 Co1 N5 179.44(8)
C14 Co1 N5 91.30(8)
N1 Co1 N4 90.15(8)
C14 Co1 N4 178.30(8)
N5 Co1 N4 90.40(8)
N1 Co1 N3 84.48(8)
C14 Co1 N3 84.26(8)
N5 Co1 N3 95.58(8)
N4 Co1 N3 95.53(7)
N1 Co1 N2 84.92(8)
C14 Co1 N2 84.13(8)
N5 Co1 N2 94.91(8)
N4 Co1 N2 95.78(8)
N3 Co1 N2 164.50(8)
C5 N1 C1 122.11(19)
C5 N1 Co1 118.79(15)
C1 N1 Co1 119.09(15)
N1 C1 C2 119.9(2)
N1 C1 C17 114.06(19)
C2 C1 C17 125.9(2)
C7 N2 C6 107.7(2)
C7 N2 C8 108.62(19)
C6 N2 C8 109.84(19)
C7 N2 Co1 114.44(15)
C6 N2 Co1 107.55(14)
C8 N2 Co1 108.64(14)
C3 C2 C1 118.7(2)
C3 C2 H2A 120.7
C1 C2 H2A 120.7
C16 N3 C15 108.18(17)
C16 N3 C17 107.61(18)
C15 N3 C17 109.99(18)
C16 N3 Co1 114.30(14)
C15 N3 Co1 108.57(13)
C17 N3 Co1 108.15(13)
C2 C3 C4 120.8(2)
C2 C3 H3A 119.6
C4 C3 H3A 119.6
C18 N4 Co1 178.80(19)
C5 C4 C3 118.8(2)
C5 C4 H4A 120.6
C3 C4 H4A 120.6
C20 N5 Co1 176.1(2)
N1 C5 C4 119.7(2)
N1 C5 C6 114.0(2)
C4 C5 C6 126.2(2)
C5 C6 N2 111.50(19)
C5 C6 H6A 109.3
N2 C6 H6A 109.3
C5 C6 H6B 109.3
N2 C6 H6B 109.3
H6A C6 H6B 108.0
N2 C7 H7A 109.5
N2 C7 H7B 109.5
H7A C7 H7B 109.5
N2 C7 H7C 109.5
H7A C7 H7C 109.5
H7B C7 H7C 109.5
C9 C8 N2 109.43(18)
C9 C8 H8A 109.8
N2 C8 H8A 109.8
C9 C8 H8B 109.8
N2 C8 H8B 109.8
H8A C8 H8B 108.2
C14 C9 C10 118.6(2)
C14 C9 C8 113.66(19)
C10 C9 C8 127.5(2)
C11 C10 C9 119.5(2)
C11 C10 H10A 120.3
C9 C10 H10A 120.3
C10 C11 C12 120.9(2)
C10 C11 H11A 119.5
C12 C11 H11A 119.5
C13 C12 C11 119.0(2)
C13 C12 H12A 120.5
C11 C12 H12A 120.5
C14 C13 C12 119.0(2)
C14 C13 C15 113.61(19)
C12 C13 C15 127.1(2)
C13 C14 C9 122.88(19)
C13 C14 Co1 118.47(16)
C9 C14 Co1 118.63(16)
C13 C15 N3 109.34(18)
C13 C15 H15A 109.8
N3 C15 H15A 109.8
C13 C15 H15B 109.8
N3 C15 H15B 109.8
H15A C15 H15B 108.3
N3 C16 H16A 109.5
N3 C16 H16B 109.5
H16A C16 H16B 109.5
N3 C16 H16C 109.5
H16A C16 H16C 109.5
H16B C16 H16C 109.5
C1 C17 N3 110.73(18)
C1 C17 H17A 109.5
N3 C17 H17A 109.5
C1 C17 H17B 109.5
N3 C17 H17B 109.5
H17A C17 H17B 108.1
N4 C18 C19 179.3(3)
C18 C19 H19A 109.5
C18 C19 H19B 109.5
H19A C19 H19B 109.5
C18 C19 H19C 109.5
H19A C19 H19C 109.5
H19B C19 H19C 109.5
N5 C20 C21 179.5(3)
C20 C21 H21A 109.5
C20 C21 H21B 109.5
H21A C21 H21B 109.5
C20 C21 H21C 109.5
H21A C21 H21C 109.5
H21B C21 H21C 109.5
O5 Cl2 O7 109.5(3)
O5 Cl2 O8 106.08(19)
O7 Cl2 O8 114.4(2)
O5 Cl2 O6 111.1(3)
O7 Cl2 O6 106.77(16)
O8 Cl2 O6 109.0(2)
O1 Cl1 O3 109.59(16)
O1 Cl1 O4 109.63(14)
O3 Cl1 O4 109.53(15)
O1 Cl1 O2 109.53(15)
O3 Cl1 O2 108.72(14)
O4 Cl1 O2 109.81(13)
N1S C1S C2S 177.5(3)
C1S C2S H2S1 109.5
C1S C2S H2S2 109.5
H2S1 C2S H2S2 109.5
C1S C2S H2S3 109.5
H2S1 C2S H2S3 109.5
H2S2 C2S H2S3 109.5

loop_
_geom_bond_atom_site_label_1
_geom_bond_atom_site_label_2
_geom_bond_distance
Co1 N1 1.8560(18)
Co1 C14 1.865(2)
Co1 N5 1.927(2)
Co1 N4 1.9992(19)
Co1 N3 2.0268(18)
Co1 N2 2.0289(19)
N1 C5 1.350(3)
N1 C1 1.356(3)
C1 C2 1.390(3)
C1 C17 1.491(3)
N2 C7 1.497(3)
N2 C6 1.503(3)
N2 C8 1.512(3)
C2 C3 1.379(4)
C2 H2A 0.9500
N3 C16 1.486(3)
N3 C15 1.510(3)
N3 C17 1.511(3)
C3 C4 1.392(4)
C3 H3A 0.9500
N4 C18 1.135(3)
C4 C5 1.389(3)
C4 H4A 0.9500
N5 C20 1.132(3)
C5 C6 1.493(3)
C6 H6A 0.9900
C6 H6B 0.9900
C7 H7A 0.9800
C7 H7B 0.9800
C7 H7C 0.9800
C8 C9 1.500(3)
C8 H8A 0.9900
C8 H8B 0.9900
C9 C14 1.374(3)
C9 C10 1.393(3)
C10 C11 1.393(3)
C10 H10A 0.9500
C11 C12 1.395(3)
C11 H11A 0.9500
C12 C13 1.391(3)
C12 H12A 0.9500
C13 C14 1.372(3)
C13 C15 1.501(3)
C15 H15A 0.9900
C15 H15B 0.9900
C16 H16A 0.9800
C16 H16B 0.9800
C16 H16C 0.9800
C17 H17A 0.9900
C17 H17B 0.9900
C18 C19 1.454(3)
C19 H19A 0.9800
C19 H19B 0.9800
C19 H19C 0.9800
C20 C21 1.456(3)
C21 H21A 0.9800
C21 H21B 0.9800
C21 H21C 0.9800
Cl2 O5 1.391(3)
Cl2 O7 1.404(3)
Cl2 O8 1.405(3)
Cl2 O6 1.407(3)
Cl1 O1 1.426(2)
Cl1 O3 1.432(2)
Cl1 O4 1.438(2)
Cl1 O2 1.450(2)
C1S N1S 1.147(4)
C1S C2S 1.451(4)
C2S H2S1 0.9800
C2S H2S2 0.9800
C2S H2S3 0.9800

loop_
_geom_torsion_atom_site_label_1
_geom_torsion_atom_site_label_2
_geom_torsion_atom_site_label_3
_geom_torsion_atom_site_label_4
_geom_torsion
C14 Co1 N1 C5 89.38(17)
N4 Co1 N1 C5 -90.68(16)
N3 Co1 N1 C5 173.79(16)
N2 Co1 N1 C5 5.11(16)
C14 Co1 N1 C1 -89.91(17)
N4 Co1 N1 C1 90.03(16)
N3 Co1 N1 C1 -5.50(16)
N2 Co1 N1 C1 -174.18(16)
C5 N1 C1 C2 -0.6(3)
Co1 N1 C1 C2 178.64(15)
C5 N1 C1 C17 175.6(2)
Co1 N1 C1 C17 -5.2(3)
N1 C1 C2 C3 0.3(3)
C17 C1 C2 C3 -175.4(2)
C1 C2 C3 C4 0.3(3)
C2 C3 C4 C5 -0.5(3)
C1 N1 C5 C4 0.4(3)
Co1 N1 C5 C4 -178.89(16)
C1 N1 C5 C6 -175.6(2)
Co1 N1 C5 C6 5.2(3)
C3 C4 C5 N1 0.2(3)
C3 C4 C5 C6 175.6(2)
N1 C5 C6 N2 -16.6(3)
C4 C5 C6 N2 167.8(2)
C7 N2 C6 C5 142.9(2)
C8 N2 C6 C5 -99.0(2)
Co1 N2 C6 C5 19.1(2)
C7 N2 C8 C9 -149.7(2)
C6 N2 C8 C9 92.7(2)
Co1 N2 C8 C9 -24.7(2)
N2 C8 C9 C14 22.4(3)
N2 C8 C9 C10 -163.8(2)
C14 C9 C10 C11 -0.8(3)
C8 C9 C10 C11 -174.3(2)
C9 C10 C11 C12 1.9(3)
C10 C11 C12 C13 -0.5(3)
C11 C12 C13 C14 -1.9(3)
C11 C12 C13 C15 171.7(2)
C12 C13 C14 C9 3.0(3)
C15 C13 C14 C9 -171.4(2)
C12 C13 C14 Co1 -175.28(15)
C15 C13 C14 Co1 10.3(2)
C10 C9 C14 C13 -1.7(3)
C8 C9 C14 C13 172.7(2)
C10 C9 C14 Co1 176.63(16)
C8 C9 C14 Co1 -9.0(3)
N1 Co1 C14 C13 88.53(17)
N5 Co1 C14 C13 -91.59(17)
N3 Co1 C14 C13 3.89(16)
N2 Co1 C14 C13 173.61(17)
N1 Co1 C14 C9 -89.87(17)
N5 Co1 C14 C9 90.01(17)
N3 Co1 C14 C9 -174.51(17)
N2 Co1 C14 C9 -4.79(17)
C14 C13 C15 N3 -23.5(3)
C12 C13 C15 N3 162.6(2)
C16 N3 C15 C13 149.61(19)
C17 N3 C15 C13 -93.1(2)
Co1 N3 C15 C13 25.1(2)
N1 C1 C17 N3 16.9(3)
C2 C1 C17 N3 -167.1(2)
C16 N3 C17 C1 -143.8(2)
C15 N3 C17 C1 98.6(2)
Co1 N3 C17 C1 -19.8(2)
